data_7205860
loop_
_publ_author_name
'Chen, Min'
'Chen, Man-Sheng'
'Okamura, Taka-aki'
'Lv, Mei-Fang'
'Sun, Wei-Yin'
'Ueyama, Norikazu'

_publ_section_title
;
 A series of silver(i)--lanthanide(iii) heterometallic coordination
 polymers: syntheses, structures and photoluminescent properties
;
_journal_issue 11
_journal_name_full CrystEngComm
_journal_page_first 3801
_journal_paper_doi 10.1039/c0ce00921k
_journal_volume 13
_journal_year 2011
_chemical_formula_moiety 'C20 H18 Ag N6 Nd O12'
_chemical_formula_sum 'C20 H18 Ag N6 Nd O12'
_chemical_formula_weight 786.51
_chemical_name_systematic
;
?
;
_space_group_IT_number 2
_symmetry_cell_setting triclinic
_symmetry_space_group_name_Hall '-P 1'
_symmetry_space_group_name_H-M 'P -1'
_atom_sites_solution_hydrogens geom
_atom_sites_solution_primary direct
_atom_sites_solution_secondary difmap
_audit_creation_method SHELXL-97
_cell_angle_alpha 79.2400(10)
_cell_angle_beta 77.460(3)
_cell_angle_gamma 80.735(2)
_cell_formula_units_Z 2
_cell_length_a 6.8023(11)
_cell_length_b 12.190(2)
_cell_length_c 14.598(2)
_cell_measurement_reflns_used 4940
_cell_measurement_temperature 293(2)
_cell_measurement_theta_max 28.25
_cell_measurement_theta_min 2.41
_cell_volume 1151.6(3)
_computing_structure_refinement 'SHELXL-97 (Sheldrick, 1997)'
_computing_structure_solution 'SHELXS-97 (Sheldrick, 1990)'
_diffrn_ambient_temperature 293(2)
_diffrn_measured_fraction_theta_full 0.981
_diffrn_measured_fraction_theta_max 0.981
_diffrn_measurement_device_type 'Bruker Smart Apex CCD'
_diffrn_measurement_method 'phi and omega scans'
_diffrn_radiation_monochromator graphite
_diffrn_radiation_source 'fine-focus sealed tube'
_diffrn_radiation_type MoK\a
_diffrn_radiation_wavelength 0.71073
_diffrn_reflns_av_R_equivalents 0.0660
_diffrn_reflns_av_sigmaI/netI 0.0470
_diffrn_reflns_limit_h_max 8
_diffrn_reflns_limit_h_min -8
_diffrn_reflns_limit_k_max 14
_diffrn_reflns_limit_k_min -14
_diffrn_reflns_limit_l_max 8
_diffrn_reflns_limit_l_min -17
_diffrn_reflns_number 5738
_diffrn_reflns_theta_full 25.00
_diffrn_reflns_theta_max 25.00
_diffrn_reflns_theta_min 2.06
_exptl_absorpt_coefficient_mu 3.162
_exptl_absorpt_correction_T_max 0.5430
_exptl_absorpt_correction_T_min 0.4713
_exptl_absorpt_correction_type multi-scan
_exptl_absorpt_process_details 'SADBAS (Bruker,2000)'
_exptl_crystal_colour pale-purple
_exptl_crystal_density_diffrn 2.268
_exptl_crystal_density_method 'not measured'
_exptl_crystal_description block
_exptl_crystal_F_000 766
_exptl_crystal_size_max 0.28
_exptl_crystal_size_mid 0.24
_exptl_crystal_size_min 0.22
_refine_diff_density_max 1.560
_refine_diff_density_min -1.636
_refine_diff_density_rms 0.171
_refine_ls_extinction_method none
_refine_ls_goodness_of_fit_ref 1.023
_refine_ls_hydrogen_treatment constr
_refine_ls_matrix_type full
_refine_ls_number_parameters 361
_refine_ls_number_reflns 3979
_refine_ls_number_restraints 0
_refine_ls_restrained_S_all 1.023
_refine_ls_R_factor_all 0.0391
_refine_ls_R_factor_gt 0.0384
_refine_ls_shift/su_max 0.001
_refine_ls_shift/su_mean 0.000
_refine_ls_structure_factor_coef Fsqd
_refine_ls_weighting_details 'calc w=1/[\s^2^(Fo^2^)+(0.0726P)^2^+1.8797P] where P=(Fo^2^+2Fc^2^)/3'
_refine_ls_weighting_scheme calc
_refine_ls_wR_factor_gt 0.1036
_refine_ls_wR_factor_ref 0.1045
_reflns_number_gt 3892
_reflns_number_total 3979
_reflns_threshold_expression >2sigma(I)
_cod_data_source_file c0ce00921k.txt
_cod_data_source_block 1
_cod_depositor_comments
;
The following automatic conversions were performed:
'_symmetry_cell_setting' value 'Triclinic' changed to 'triclinic'
according to '/home/saulius/struct/CIF-dictionaries/cif_core.dic'
dictionary named 'cif_core.dic' version 2.4.1 from 2010-06-29.

Automatic conversion script
Id: cif_fix_enum 1555 2011-01-17 13:19:09Z saulius 
;
_cod_original_sg_symbol_H-M 'P-1 '
_cod_database_code 7205860

loop_
_symmetry_equiv_pos_as_xyz
'x, y, z'
'-x, -y, -z'

loop_
_atom_site_label
_atom_site_type_symbol
_atom_site_fract_x
_atom_site_fract_y
_atom_site_fract_z
_atom_site_U_iso_or_equiv
_atom_site_adp_type
_atom_site_occupancy
_atom_site_symmetry_multiplicity
_atom_site_calc_flag
_atom_site_refinement_flags
_atom_site_disorder_assembly
_atom_site_disorder_group
Ag1 Ag 1.27002(7) 0.92379(4) 1.00814(3) 0.02928(15) Uani 1 1 d . . .
Nd1 Nd 0.16454(4) 0.514997(19) 0.695630(16) 0.01487(12) Uani 1 1 d . . .
C1 C 0.2841(8) 0.6060(4) 1.0143(4) 0.0192(10) Uani 1 1 d . . .
H1 H 0.1654 0.5723 1.0307 0.023 Uiso 1 1 calc R . .
C2 C 0.3904(8) 0.6160(4) 0.9218(4) 0.0186(10) Uani 1 1 d . . .
C3 C 0.5689(8) 0.6666(4) 0.8963(4) 0.0197(10) Uani 1 1 d . . .
H3 H 0.6428 0.6721 0.8344 0.024 Uiso 1 1 calc R . .
C4 C 0.6335(7) 0.7082(4) 0.9649(3) 0.0174(10) Uani 1 1 d . . .
C5 C 0.5265(8) 0.6992(4) 1.0579(4) 0.0198(10) Uani 1 1 d . . .
H5 H 0.5707 0.7286 1.1031 0.024 Uiso 1 1 calc R . .
C6 C 0.3529(7) 0.6458(4) 1.0826(4) 0.0175(10) Uani 1 1 d . . .
C7 C 0.9244(8) 0.7975(4) 0.8533(3) 0.0215(11) Uani 1 1 d . . .
H7 H 0.9026 0.7812 0.7968 0.026 Uiso 1 1 calc R . .
C8 C 0.8972(8) 0.8042(5) 1.0014(4) 0.0235(11) Uani 1 1 d . . .
H8 H 0.8554 0.7943 1.0671 0.028 Uiso 1 1 calc R . .
C9 C 0.3181(8) 0.5711(4) 0.8471(4) 0.0179(10) Uani 1 1 d . . .
C10 C 0.2476(7) 0.6318(4) 1.1857(3) 0.0173(10) Uani 1 1 d . . .
C11 C 0.2166(8) 0.9446(4) 0.5738(4) 0.0196(10) Uani 1 1 d . . .
H11 H 0.1824 0.9374 0.6397 0.024 Uiso 1 1 calc R . .
C12 C 0.2421(8) 0.8496(4) 0.5305(3) 0.0176(10) Uani 1 1 d . . .
C13 C 0.2910(7) 0.8599(4) 0.4326(3) 0.0185(10) Uani 1 1 d . . .
H13 H 0.3073 0.7971 0.4027 0.022 Uiso 1 1 calc R . .
C14 C 0.3151(7) 0.9643(4) 0.3803(3) 0.0186(10) Uani 1 1 d . . .
C15 C 0.2881(8) 1.0597(4) 0.4221(4) 0.0198(10) Uani 1 1 d . . .
H15 H 0.3011 1.1299 0.3848 0.024 Uiso 1 1 calc R . .
C16 C 0.2414(7) 1.0497(4) 0.5203(4) 0.0183(10) Uani 1 1 d . . .
C17 C 0.2625(8) 0.9348(4) 0.2236(4) 0.0217(11) Uani 1 1 d . . .
H17 H 0.1479 0.8978 0.2458 0.026 Uiso 1 1 calc R . .
C18 C 0.5179(8) 1.0204(5) 0.2179(4) 0.0254(12) Uani 1 1 d . . .
H18 H 0.6145 1.0535 0.2359 0.030 Uiso 1 1 calc R . .
C19 C 0.2169(8) 0.7357(4) 0.5883(3) 0.0188(10) Uani 1 1 d . . .
C20 C 0.2150(8) 1.1533(4) 0.5668(4) 0.0204(11) Uani 1 1 d . . .
N1 N 0.8102(6) 0.7650(3) 0.9409(3) 0.0182(9) Uani 1 1 d . . .
N2 N 1.0656(7) 0.8534(4) 0.8587(3) 0.0250(10) Uani 1 1 d . . .
N3 N 1.0472(7) 0.8576(4) 0.9543(3) 0.0243(10) Uani 1 1 d . . .
N4 N 0.3621(7) 0.9743(3) 0.2785(3) 0.0190(9) Uani 1 1 d . . .
N5 N 0.3501(7) 0.9559(4) 0.1355(3) 0.0233(10) Uani 1 1 d . . .
N6 N 0.5145(7) 1.0120(4) 0.1311(3) 0.0250(10) Uani 1 1 d . . .
O1 O 0.1376(6) 0.5531(3) 0.8610(3) 0.0273(9) Uani 1 1 d . . .
O2 O 0.4414(5) 0.5548(3) 0.7711(3) 0.0253(8) Uani 1 1 d . . .
O3 O 0.1048(6) 0.5711(3) 1.2064(3) 0.0296(9) Uani 1 1 d . . .
O4 O 0.3027(6) 0.6777(3) 1.2436(3) 0.0272(8) Uani 1 1 d . . .
O5 O 0.1696(7) 0.7267(3) 0.6763(2) 0.0292(9) Uani 1 1 d . . .
O6 O 0.2418(6) 0.6516(3) 0.5461(3) 0.0268(8) Uani 1 1 d . . .
O7 O 0.1879(6) 1.1413(3) 0.6545(3) 0.0292(9) Uani 1 1 d . . .
O8 O 0.2248(7) 1.2459(3) 0.5112(3) 0.0313(9) Uani 1 1 d . . .
O9 O 0.5193(6) 0.4522(4) 0.6060(3) 0.0366(10) Uani 1 1 d . . .
H9A H 0.5856 0.4247 0.5572 0.044 Uiso 1 1 d R . .
H9B H 0.5661 0.4164 0.6541 0.044 Uiso 1 1 d R . .
O10 O 0.0664(9) 0.4251(4) 0.5808(4) 0.0641(18) Uani 1 1 d . . .
H10A H 0.1460 0.3669 0.5664 0.077 Uiso 1 1 d R . .
H10B H -0.0444 0.4005 0.6095 0.077 Uiso 0.50 1 d PR . .
H10C H 0.0361 0.4706 0.5328 0.077 Uiso 0.50 1 d PR . .
O11 O 0.2820(6) 0.3000(3) 0.7490(3) 0.0325(9) Uani 1 1 d . . .
H11A H 0.2687 0.2494 0.7187 0.039 Uiso 1 1 d R . .
H11B H 0.4077 0.3000 0.7473 0.039 Uiso 1 1 d R . .
O12 O -0.1795(6) 0.6267(3) 0.6671(3) 0.0314(9) Uani 1 1 d . . .
H12A H -0.1960 0.6650 0.6137 0.038 Uiso 1 1 d R . .
H12B H -0.2930 0.6062 0.6969 0.038 Uiso 1 1 d R . .

loop_
_atom_site_aniso_label
_atom_site_aniso_U_11
_atom_site_aniso_U_22
_atom_site_aniso_U_33
_atom_site_aniso_U_23
_atom_site_aniso_U_13
_atom_site_aniso_U_12
Ag1 0.0320(3) 0.0399(3) 0.0218(2) -0.00767(18) -0.00570(18) -0.0179(2)
Nd1 0.01779(18) 0.01444(17) 0.01336(17) -0.00225(10) -0.00196(11) -0.00618(11)
C1 0.019(2) 0.014(2) 0.026(3) -0.0029(19) -0.006(2) -0.0035(19)
C2 0.019(3) 0.019(2) 0.021(3) -0.0019(19) -0.008(2) -0.007(2)
C3 0.025(3) 0.017(2) 0.018(3) -0.0040(19) -0.003(2) -0.005(2)
C4 0.018(2) 0.015(2) 0.020(3) -0.0016(19) -0.005(2) -0.0066(19)
C5 0.019(3) 0.023(3) 0.020(3) -0.007(2) -0.008(2) -0.003(2)
C6 0.017(2) 0.013(2) 0.021(3) -0.0022(19) -0.002(2) -0.0030(19)
C7 0.024(3) 0.024(3) 0.019(3) -0.007(2) -0.004(2) -0.007(2)
C8 0.023(3) 0.033(3) 0.018(3) -0.008(2) -0.001(2) -0.014(2)
C9 0.022(3) 0.017(2) 0.017(3) -0.0044(19) -0.005(2) -0.003(2)
C10 0.018(2) 0.018(2) 0.016(2) -0.0002(19) -0.0067(19) 0.000(2)
C11 0.021(3) 0.020(3) 0.015(2) 0.0012(19) -0.0040(19) -0.001(2)
C12 0.018(2) 0.018(2) 0.018(2) -0.0002(19) -0.0056(19) -0.0049(19)
C13 0.020(2) 0.016(2) 0.019(3) -0.0025(19) -0.002(2) -0.0020(19)
C14 0.018(2) 0.024(3) 0.014(2) -0.0011(19) -0.0032(19) -0.005(2)
C15 0.019(2) 0.015(2) 0.025(3) -0.001(2) -0.004(2) -0.0041(19)
C16 0.013(2) 0.018(2) 0.024(3) -0.005(2) -0.0053(19) 0.0015(19)
C17 0.030(3) 0.019(2) 0.018(3) -0.0030(19) -0.005(2) -0.009(2)
C18 0.027(3) 0.036(3) 0.018(3) -0.007(2) -0.003(2) -0.014(2)
C19 0.021(2) 0.019(3) 0.016(3) -0.0016(19) -0.0023(19) -0.005(2)
C20 0.016(2) 0.023(3) 0.024(3) -0.007(2) -0.007(2) -0.003(2)
N1 0.019(2) 0.021(2) 0.017(2) -0.0036(16) -0.0035(16) -0.0079(17)
N2 0.024(2) 0.028(2) 0.025(2) -0.0063(19) -0.0010(19) -0.0117(19)
N3 0.022(2) 0.028(2) 0.025(2) -0.0077(19) -0.0027(18) -0.0094(19)
N4 0.022(2) 0.021(2) 0.014(2) -0.0025(16) -0.0007(16) -0.0061(17)
N5 0.025(2) 0.027(2) 0.020(2) -0.0032(18) -0.0026(18) -0.0104(19)
N6 0.026(2) 0.033(3) 0.018(2) 0.0009(18) -0.0032(18) -0.016(2)
O1 0.023(2) 0.039(2) 0.022(2) -0.0062(16) -0.0023(15) -0.0134(17)
O2 0.0213(19) 0.035(2) 0.024(2) -0.0126(16) -0.0046(15) -0.0050(16)
O3 0.025(2) 0.043(2) 0.023(2) -0.0046(17) 0.0027(16) -0.0212(18)
O4 0.031(2) 0.032(2) 0.0224(19) -0.0077(16) -0.0054(16) -0.0084(17)
O5 0.055(3) 0.0181(18) 0.0152(19) -0.0037(14) -0.0031(17) -0.0101(18)
O6 0.042(2) 0.0181(18) 0.0192(19) -0.0047(14) 0.0009(16) -0.0084(17)
O7 0.047(2) 0.0232(19) 0.019(2) -0.0083(15) -0.0036(17) -0.0072(18)
O8 0.056(3) 0.0129(18) 0.025(2) -0.0021(15) -0.0093(19) -0.0027(18)
O9 0.036(2) 0.046(3) 0.025(2) -0.0113(18) 0.0022(17) 0.001(2)
O10 0.078(4) 0.054(3) 0.082(4) -0.046(3) -0.061(3) 0.030(3)
O11 0.033(2) 0.025(2) 0.043(2) -0.0122(18) -0.0097(19) -0.0015(17)
O12 0.023(2) 0.039(2) 0.028(2) 0.0048(17) -0.0040(16) -0.0050(17)

loop_
_atom_type_symbol
_atom_type_description
_atom_type_scat_dispersion_real
_atom_type_scat_dispersion_imag
_atom_type_scat_source
C C 0.0033 0.0016 'International Tables Vol C Tables 4.2.6.8 and 6.1.1.4'
H H 0.0000 0.0000 'International Tables Vol C Tables 4.2.6.8 and 6.1.1.4'
N N 0.0061 0.0033 'International Tables Vol C Tables 4.2.6.8 and 6.1.1.4'
O O 0.0106 0.0060 'International Tables Vol C Tables 4.2.6.8 and 6.1.1.4'
Ag Ag -0.8971 1.1015 'International Tables Vol C Tables 4.2.6.8 and 6.1.1.4'
Nd Nd -0.1943 3.0179 'International Tables Vol C Tables 4.2.6.8 and 6.1.1.4'

loop_
_geom_angle_atom_site_label_1
_geom_angle_atom_site_label_2
_geom_angle_atom_site_label_3
_geom_angle
_geom_angle_site_symmetry_1
_geom_angle_site_symmetry_3
_geom_angle_publ_flag
N5 Ag1 N3 144.18(17) 1_656 . ?
N5 Ag1 N6 114.00(16) 1_656 2_776 ?
N3 Ag1 N6 101.74(16) . 2_776 ?
O3 Nd1 O10 80.73(19) 2_567 . ?
O3 Nd1 O6 140.78(14) 2_567 . ?
O10 Nd1 O6 77.95(18) . . ?
O3 Nd1 O1 71.75(13) 2_567 . ?
O10 Nd1 O1 152.34(19) . . ?
O6 Nd1 O1 126.01(12) . . ?
O3 Nd1 O2 118.24(13) 2_567 . ?
O10 Nd1 O2 148.92(16) . . ?
O6 Nd1 O2 96.22(13) . . ?
O1 Nd1 O2 51.71(12) . . ?
O3 Nd1 O5 121.20(14) 2_567 . ?
O10 Nd1 O5 123.26(16) . . ?
O6 Nd1 O5 51.42(11) . . ?
O1 Nd1 O5 75.43(12) . . ?
O2 Nd1 O5 70.12(13) . . ?
O3 Nd1 O9 136.94(15) 2_567 . ?
O10 Nd1 O9 81.66(18) . . ?
O6 Nd1 O9 71.33(14) . . ?
O1 Nd1 O9 116.90(13) . . ?
O2 Nd1 O9 67.69(13) . . ?
O5 Nd1 O9 101.28(14) . . ?
O3 Nd1 O12 69.16(14) 2_567 . ?
O10 Nd1 O12 75.15(15) . . ?
O6 Nd1 O12 73.72(13) . . ?
O1 Nd1 O12 97.01(13) . . ?
O2 Nd1 O12 133.03(13) . . ?
O5 Nd1 O12 68.14(14) . . ?
O9 Nd1 O12 141.25(13) . . ?
O3 Nd1 O11 69.76(14) 2_567 . ?
O10 Nd1 O11 77.05(15) . . ?
O6 Nd1 O11 134.71(13) . . ?
O1 Nd1 O11 90.61(13) . . ?
O2 Nd1 O11 86.55(13) . . ?
O5 Nd1 O11 156.67(14) . . ?
O9 Nd1 O11 68.13(13) . . ?
O12 Nd1 O11 133.20(13) . . ?
C6 C1 C2 120.4(5) . . ?
C6 C1 H1 119.8 . . ?
C2 C1 H1 119.8 . . ?
C1 C2 C3 120.3(5) . . ?
C1 C2 C9 120.7(4) . . ?
C3 C2 C9 119.0(5) . . ?
C4 C3 C2 118.7(5) . . ?
C4 C3 H3 120.7 . . ?
C2 C3 H3 120.7 . . ?
C3 C4 C5 121.3(5) . . ?
C3 C4 N1 120.5(4) . . ?
C5 C4 N1 118.2(4) . . ?
C4 C5 C6 119.3(5) . . ?
C4 C5 H5 120.4 . . ?
C6 C5 H5 120.4 . . ?
C1 C6 C5 120.0(5) . . ?
C1 C6 C10 122.4(4) . . ?
C5 C6 C10 117.6(4) . . ?
N2 C7 N1 111.7(4) . . ?
N2 C7 H7 124.1 . . ?
N1 C7 H7 124.1 . . ?
N3 C8 N1 110.1(5) . . ?
N3 C8 H8 125.0 . . ?
N1 C8 H8 125.0 . . ?
O1 C9 O2 121.8(5) . . ?
O1 C9 C2 119.3(5) . . ?
O2 C9 C2 118.9(5) . . ?
O4 C10 O3 124.5(5) . . ?
O4 C10 C6 120.5(4) . . ?
O3 C10 C6 115.0(4) . . ?
C16 C11 C12 121.0(5) . . ?
C16 C11 H11 119.5 . . ?
C12 C11 H11 119.5 . . ?
C13 C12 C11 119.7(4) . . ?
C13 C12 C19 119.2(5) . . ?
C11 C12 C19 121.0(4) . . ?
C14 C13 C12 118.8(5) . . ?
C14 C13 H13 120.6 . . ?
C12 C13 H13 120.6 . . ?
C13 C14 C15 122.2(5) . . ?
C13 C14 N4 118.3(5) . . ?
C15 C14 N4 119.4(4) . . ?
C14 C15 C16 119.2(4) . . ?
C14 C15 H15 120.4 . . ?
C16 C15 H15 120.4 . . ?
C11 C16 C15 119.0(5) . . ?
C11 C16 C20 121.4(5) . . ?
C15 C16 C20 119.6(4) . . ?
N5 C17 N4 109.9(5) . . ?
N5 C17 H17 125.1 . . ?
N4 C17 H17 125.1 . . ?
N6 C18 N4 110.7(5) . . ?
N6 C18 H18 124.7 . . ?
N4 C18 H18 124.7 . . ?
O5 C19 O6 121.7(4) . . ?
O5 C19 C12 119.3(4) . . ?
O6 C19 C12 119.0(4) . . ?
O7 C20 O8 125.5(5) . . ?
O7 C20 C16 118.5(5) . . ?
O8 C20 C16 116.0(5) . . ?
C8 N1 C7 103.9(4) . . ?
C8 N1 C4 126.8(4) . . ?
C7 N1 C4 129.2(4) . . ?
C7 N2 N3 105.8(4) . . ?
C8 N3 N2 108.4(4) . . ?
C8 N3 Ag1 128.8(4) . . ?
N2 N3 Ag1 122.2(3) . . ?
C18 N4 C17 105.3(4) . . ?
C18 N4 C14 128.0(4) . . ?
C17 N4 C14 126.6(4) . . ?
C17 N5 N6 107.8(4) . . ?
C17 N5 Ag1 130.7(4) . 1_454 ?
N6 N5 Ag1 121.5(3) . 1_454 ?
C18 N6 N5 106.3(4) . . ?
C18 N6 Ag1 129.2(4) . 2_776 ?
N5 N6 Ag1 124.5(3) . 2_776 ?
C9 O1 Nd1 93.8(3) . . ?
C9 O2 Nd1 92.3(3) . . ?
C10 O3 Nd1 156.0(3) . 2_567 ?
C19 O5 Nd1 92.5(3) . . ?
C19 O6 Nd1 94.4(3) . . ?
Nd1 O9 H9A 144.7 . . ?
Nd1 O9 H9B 96.8 . . ?
H9A O9 H9B 108.2 . . ?
Nd1 O10 H10A 114.3 . . ?
Nd1 O10 H10B 104.5 . . ?
H10A O10 H10B 104.8 . . ?
Nd1 O10 H10C 113.7 . . ?
H10A O10 H10C 113.5 . . ?
H10B O10 H10C 104.8 . . ?
Nd1 O11 H11A 122.2 . . ?
Nd1 O11 H11B 101.7 . . ?
H11A O11 H11B 108.6 . . ?
Nd1 O12 H12A 122.9 . . ?
Nd1 O12 H12B 122.7 . . ?
H12A O12 H12B 108.4 . . ?

loop_
_geom_bond_atom_site_label_1
_geom_bond_atom_site_label_2
_geom_bond_distance
_geom_bond_site_symmetry_2
_geom_bond_publ_flag
Ag1 N5 2.164(4) 1_656 ?
Ag1 N3 2.171(4) . ?
Ag1 N6 2.318(4) 2_776 ?
Nd1 O3 2.329(4) 2_567 ?
Nd1 O10 2.422(4) . ?
Nd1 O6 2.498(4) . ?
Nd1 O1 2.506(4) . ?
Nd1 O2 2.528(4) . ?
Nd1 O5 2.548(4) . ?
Nd1 O9 2.556(4) . ?
Nd1 O12 2.587(4) . ?
Nd1 O11 2.636(4) . ?
C1 C6 1.379(7) . ?
C1 C2 1.381(7) . ?
C1 H1 0.9300 . ?
C2 C3 1.397(7) . ?
C2 C9 1.507(7) . ?
C3 C4 1.380(7) . ?
C3 H3 0.9300 . ?
C4 C5 1.387(7) . ?
C4 N1 1.429(6) . ?
C5 C6 1.387(7) . ?
C5 H5 0.9300 . ?
C6 C10 1.511(7) . ?
C7 N2 1.287(6) . ?
C7 N1 1.369(6) . ?
C7 H7 0.9300 . ?
C8 N3 1.296(7) . ?
C8 N1 1.354(6) . ?
C8 H8 0.9300 . ?
C9 O1 1.249(6) . ?
C9 O2 1.264(6) . ?
C10 O4 1.245(6) . ?
C10 O3 1.266(6) . ?
C11 C16 1.386(7) . ?
C11 C12 1.390(7) . ?
C11 H11 0.9300 . ?
C12 C13 1.381(7) . ?
C12 C19 1.498(7) . ?
C13 C14 1.371(7) . ?
C13 H13 0.9300 . ?
C14 C15 1.381(7) . ?
C14 N4 1.436(6) . ?
C15 C16 1.387(7) . ?
C15 H15 0.9300 . ?
C16 C20 1.509(7) . ?
C17 N5 1.292(7) . ?
C17 N4 1.349(7) . ?
C17 H17 0.9300 . ?
C18 N6 1.295(7) . ?
C18 N4 1.349(7) . ?
C18 H18 0.9300 . ?
C19 O5 1.243(6) . ?
C19 O6 1.263(6) . ?
C20 O7 1.237(6) . ?
C20 O8 1.263(7) . ?
N2 N3 1.384(6) . ?
N5 N6 1.387(6) . ?
N5 Ag1 2.164(4) 1_454 ?
N6 Ag1 2.318(4) 2_776 ?
O3 Nd1 2.329(4) 2_567 ?
O9 H9A 0.8501 . ?
O9 H9B 0.8499 . ?
O10 H10A 0.8500 . ?
O10 H10B 0.8500 . ?
O10 H10C 0.8500 . ?
O11 H11A 0.8499 . ?
O11 H11B 0.8500 . ?
O12 H12A 0.8500 . ?
O12 H12B 0.8500 . ?

loop_
_geom_torsion_atom_site_label_1
_geom_torsion_atom_site_label_2
_geom_torsion_atom_site_label_3
_geom_torsion_atom_site_label_4
_geom_torsion
_geom_torsion_site_symmetry_1
_geom_torsion_site_symmetry_2
_geom_torsion_site_symmetry_3
_geom_torsion_site_symmetry_4
_geom_torsion_publ_flag
C6 C1 C2 C3 0.0(8) . . . . ?
C6 C1 C2 C9 179.0(4) . . . . ?
C1 C2 C3 C4 -1.4(7) . . . . ?
C9 C2 C3 C4 179.6(5) . . . . ?
C2 C3 C4 C5 0.9(7) . . . . ?
C2 C3 C4 N1 -177.2(4) . . . . ?
C3 C4 C5 C6 1.0(8) . . . . ?
N1 C4 C5 C6 179.1(4) . . . . ?
C2 C1 C6 C5 1.9(7) . . . . ?
C2 C1 C6 C10 -177.0(5) . . . . ?
C4 C5 C6 C1 -2.4(7) . . . . ?
C4 C5 C6 C10 176.6(4) . . . . ?
C1 C2 C9 O1 19.6(7) . . . . ?
C3 C2 C9 O1 -161.4(5) . . . . ?
C1 C2 C9 O2 -161.9(5) . . . . ?
C3 C2 C9 O2 17.1(7) . . . . ?
C1 C6 C10 O4 -173.3(5) . . . . ?
C5 C6 C10 O4 7.7(7) . . . . ?
C1 C6 C10 O3 6.9(7) . . . . ?
C5 C6 C10 O3 -172.0(4) . . . . ?
C16 C11 C12 C13 -0.6(8) . . . . ?
C16 C11 C12 C19 179.5(5) . . . . ?
C11 C12 C13 C14 0.6(8) . . . . ?
C19 C12 C13 C14 -179.6(5) . . . . ?
C12 C13 C14 C15 -1.3(8) . . . . ?
C12 C13 C14 N4 -178.8(4) . . . . ?
C13 C14 C15 C16 2.1(8) . . . . ?
N4 C14 C15 C16 179.6(5) . . . . ?
C12 C11 C16 C15 1.4(8) . . . . ?
C12 C11 C16 C20 -179.7(5) . . . . ?
C14 C15 C16 C11 -2.1(7) . . . . ?
C14 C15 C16 C20 179.0(4) . . . . ?
C13 C12 C19 O5 -178.8(5) . . . . ?
C11 C12 C19 O5 1.0(8) . . . . ?
C13 C12 C19 O6 0.3(7) . . . . ?
C11 C12 C19 O6 -179.8(5) . . . . ?
C11 C16 C20 O7 6.2(7) . . . . ?
C15 C16 C20 O7 -174.9(5) . . . . ?
C11 C16 C20 O8 -174.4(5) . . . . ?
C15 C16 C20 O8 4.5(7) . . . . ?
N3 C8 N1 C7 1.3(6) . . . . ?
N3 C8 N1 C4 -175.8(5) . . . . ?
N2 C7 N1 C8 -1.2(6) . . . . ?
N2 C7 N1 C4 175.8(5) . . . . ?
C3 C4 N1 C8 -176.0(5) . . . . ?
C5 C4 N1 C8 5.9(7) . . . . ?
C3 C4 N1 C7 7.6(8) . . . . ?
C5 C4 N1 C7 -170.5(5) . . . . ?
N1 C7 N2 N3 0.7(6) . . . . ?
N1 C8 N3 N2 -0.9(6) . . . . ?
N1 C8 N3 Ag1 -172.3(3) . . . . ?
C7 N2 N3 C8 0.1(6) . . . . ?
C7 N2 N3 Ag1 172.2(3) . . . . ?
N5 Ag1 N3 C8 -8.8(7) 1_656 . . . ?
N6 Ag1 N3 C8 175.0(5) 2_776 . . . ?
N5 Ag1 N3 N2 -179.0(3) 1_656 . . . ?
N6 Ag1 N3 N2 4.8(4) 2_776 . . . ?
N6 C18 N4 C17 1.0(6) . . . . ?
N6 C18 N4 C14 178.5(5) . . . . ?
N5 C17 N4 C18 -0.5(6) . . . . ?
N5 C17 N4 C14 -178.1(5) . . . . ?
C13 C14 N4 C18 -126.2(6) . . . . ?
C15 C14 N4 C18 56.2(8) . . . . ?
C13 C14 N4 C17 50.8(7) . . . . ?
C15 C14 N4 C17 -126.8(6) . . . . ?
N4 C17 N5 N6 -0.1(6) . . . . ?
N4 C17 N5 Ag1 -177.3(4) . . . 1_454 ?
N4 C18 N6 N5 -1.1(6) . . . . ?
N4 C18 N6 Ag1 178.4(4) . . . 2_776 ?
C17 N5 N6 C18 0.7(6) . . . . ?
Ag1 N5 N6 C18 178.3(4) 1_454 . . . ?
C17 N5 N6 Ag1 -178.8(4) . . . 2_776 ?
Ag1 N5 N6 Ag1 -1.3(6) 1_454 . . 2_776 ?
O2 C9 O1 Nd1 -6.9(5) . . . . ?
C2 C9 O1 Nd1 171.6(4) . . . . ?
O3 Nd1 O1 C9 157.3(3) 2_567 . . . ?
O10 Nd1 O1 C9 151.3(4) . . . . ?
O6 Nd1 O1 C9 -62.5(4) . . . . ?
O2 Nd1 O1 C9 3.7(3) . . . . ?
O5 Nd1 O1 C9 -72.2(3) . . . . ?
O9 Nd1 O1 C9 23.2(4) . . . . ?
O12 Nd1 O1 C9 -137.4(3) . . . . ?
O11 Nd1 O1 C9 88.9(3) . . . . ?
O1 C9 O2 Nd1 6.9(5) . . . . ?
C2 C9 O2 Nd1 -171.6(4) . . . . ?
O3 Nd1 O2 C9 -32.4(3) 2_567 . . . ?
O10 Nd1 O2 C9 -154.9(4) . . . . ?
O6 Nd1 O2 C9 128.2(3) . . . . ?
O1 Nd1 O2 C9 -3.7(3) . . . . ?
O5 Nd1 O2 C9 83.1(3) . . . . ?
O9 Nd1 O2 C9 -165.0(3) . . . . ?
O12 Nd1 O2 C9 54.7(3) . . . . ?
O11 Nd1 O2 C9 -97.2(3) . . . . ?
O4 C10 O3 Nd1 4.2(12) . . . 2_567 ?
C6 C10 O3 Nd1 -176.1(7) . . . 2_567 ?
O6 C19 O5 Nd1 0.0(5) . . . . ?
C12 C19 O5 Nd1 179.1(4) . . . . ?
O3 Nd1 O5 C19 -132.5(3) 2_567 . . . ?
O10 Nd1 O5 C19 -32.6(4) . . . . ?
O6 Nd1 O5 C19 0.0(3) . . . . ?
O1 Nd1 O5 C19 169.9(3) . . . . ?
O2 Nd1 O5 C19 115.8(3) . . . . ?
O9 Nd1 O5 C19 54.8(3) . . . . ?
O12 Nd1 O5 C19 -86.2(3) . . . . ?
O11 Nd1 O5 C19 115.0(4) . . . . ?
O5 C19 O6 Nd1 0.0(6) . . . . ?
C12 C19 O6 Nd1 -179.1(4) . . . . ?
O3 Nd1 O6 C19 94.0(4) 2_567 . . . ?
O10 Nd1 O6 C19 152.6(3) . . . . ?
O1 Nd1 O6 C19 -12.1(4) . . . . ?
O2 Nd1 O6 C19 -58.4(3) . . . . ?
O5 Nd1 O6 C19 0.0(3) . . . . ?
O9 Nd1 O6 C19 -122.3(3) . . . . ?
O12 Nd1 O6 C19 74.7(3) . . . . ?
O11 Nd1 O6 C19 -149.7(3) . . . . ?
